data_4109582
loop_
_publ_author_name
'Shun Su'
'John A. Porco'

_publ_section_title
;
 Synthesis of Pyrrolo-isoquinolines Related to the Lamellarins Using
 Silver-Catalyzed Cycloisomerization/Dipolar Cycloaddition
;
_journal_name_full 'Journal of the American Chemical Society'
_journal_page_first 7744
_journal_page_last 7745
_journal_paper_doi 10.1021/ja072737v
_journal_volume 129
_journal_year 2007
_chemical_formula_moiety 'C27 H37 N O4 Si'
_chemical_formula_sum 'C27 H37 N O4 Si'
_chemical_formula_weight 467.67
_chemical_name_systematic
; 
 ? 
;
_space_group_IT_number 14
_symmetry_cell_setting monoclinic
_symmetry_space_group_name_Hall '-P 2yn'
_symmetry_space_group_name_H-M 'P 1 21/n 1'
_atom_sites_solution_hydrogens geom
_atom_sites_solution_primary direct
_atom_sites_solution_secondary difmap
_audit_creation_method SHELXL-97
_cell_angle_alpha 90.00
_cell_angle_beta 97.664(5)
_cell_angle_gamma 90.00
_cell_formula_units_Z 4
_cell_length_a 15.4051(16)
_cell_length_b 8.4192(8)
_cell_length_c 20.955(2)
_cell_measurement_reflns_used 4284
_cell_measurement_temperature 223(2)
_cell_measurement_theta_max 20.78
_cell_measurement_theta_min 2.67
_cell_volume 2693.6(5)
_computing_cell_refinement 'Bruker SAINT+'
_computing_data_collection 'Bruker APEX2'
_computing_data_reduction 'Bruker SAINT+'
_computing_molecular_graphics 'Bruker SHELXTL'
_computing_publication_material 'Bruker SHELXTL'
_computing_structure_refinement 'SHELXL-97 (Sheldrick, 1997)'
_computing_structure_solution 'SHELXS-97 (Sheldrick, 1990)'
_diffrn_ambient_temperature 223(2)
_diffrn_measured_fraction_theta_full 0.995
_diffrn_measured_fraction_theta_max 0.995
_diffrn_measurement_device_type 'Bruker X8 APEX II diffractometer'
_diffrn_measurement_method 'phi and omega scans'
_diffrn_radiation_monochromator graphite
_diffrn_radiation_source 'fine-focus sealed tube'
_diffrn_radiation_type MoK\a
_diffrn_radiation_wavelength 0.71073
_diffrn_reflns_av_R_equivalents 0.0415
_diffrn_reflns_av_sigmaI/netI 0.0457
_diffrn_reflns_limit_h_max 18
_diffrn_reflns_limit_h_min -18
_diffrn_reflns_limit_k_max 9
_diffrn_reflns_limit_k_min -9
_diffrn_reflns_limit_l_max 24
_diffrn_reflns_limit_l_min -24
_diffrn_reflns_number 24115
_diffrn_reflns_theta_full 24.75
_diffrn_reflns_theta_max 24.75
_diffrn_reflns_theta_min 1.55
_exptl_absorpt_coefficient_mu 0.118
_exptl_absorpt_correction_T_max 0.9883
_exptl_absorpt_correction_T_min 0.9327
_exptl_absorpt_correction_type multi-scan
_exptl_absorpt_process_details SADABS
_exptl_crystal_colour colourless
_exptl_crystal_density_diffrn 1.153
_exptl_crystal_description rod
_exptl_crystal_F_000 1008
_exptl_crystal_size_max 0.60
_exptl_crystal_size_mid 0.20
_exptl_crystal_size_min 0.10
_refine_diff_density_max 0.719
_refine_diff_density_min -0.280
_refine_diff_density_rms 0.043
_refine_ls_extinction_method none
_refine_ls_goodness_of_fit_ref 1.059
_refine_ls_hydrogen_treatment riding
_refine_ls_matrix_type full
_refine_ls_number_parameters 336
_refine_ls_number_reflns 4596
_refine_ls_number_restraints 22
_refine_ls_restrained_S_all 1.061
_refine_ls_R_factor_all 0.0787
_refine_ls_R_factor_gt 0.0486
_refine_ls_shift/su_max 0.489
_refine_ls_shift/su_mean 0.013
_refine_ls_structure_factor_coef Fsqd
_refine_ls_weighting_details 'calc w=1/[\s^2^(Fo^2^)+(0.0720P)^2^+0.7271P] where P=(Fo^2^+2Fc^2^)/3'
_refine_ls_weighting_scheme calc
_refine_ls_wR_factor_gt 0.1301
_refine_ls_wR_factor_ref 0.1460
_reflns_number_gt 3070
_reflns_number_total 4596
_reflns_threshold_expression >2sigma(I)
_cod_data_source_file ja072737vsi20070419_092341.cif
_cod_data_source_block porco73
_cod_database_code 4109582

loop_
_symmetry_equiv_pos_as_xyz
'x, y, z'
'-x+1/2, y+1/2, -z+1/2'
'-x, -y, -z'
'x-1/2, -y-1/2, z-1/2'

loop_
_atom_site_label
_atom_site_type_symbol
_atom_site_fract_x
_atom_site_fract_y
_atom_site_fract_z
_atom_site_U_iso_or_equiv
_atom_site_adp_type
_atom_site_occupancy
_atom_site_symmetry_multiplicity
_atom_site_calc_flag
_atom_site_refinement_flags
_atom_site_disorder_assembly
_atom_site_disorder_group
Si1 Si 0.49030(3) 0.84812(6) 0.21564(2) 0.05352(14) Uani 1 1 d . . .
O1 O 0.71855(8) 0.9871(2) 0.34272(8) 0.0988(5) Uani 1 1 d . A .
O2 O 0.59505(18) 1.1270(3) 0.29352(15) 0.0643(9) Uani 0.477(2) 1 d P A 1
O2' O 0.60945(16) 1.1383(3) 0.31550(15) 0.0570(9) Uani 0.523(2) 1 d P A 2
O3 O 0.39759(6) 0.48596(13) 0.31092(5) 0.0439(3) Uani 1 1 d . . .
O4 O 0.30951(7) 0.69677(14) 0.29246(6) 0.0601(4) Uani 1 1 d . . .
C1 C 0.50556(10) 0.82578(19) 0.30616(8) 0.0437(4) Uani 1 1 d . . .
C2 C 0.57330(10) 0.8933(2) 0.35151(8) 0.0457(4) Uani 1 1 d . A .
C3 C 0.56224(9) 0.84528(18) 0.41316(8) 0.0397(4) Uani 1 1 d . . .
C4 C 0.60514(10) 0.88399(18) 0.47722(8) 0.0429(4) Uani 1 1 d . . .
C5 C 0.68343(11) 0.9716(2) 0.48818(9) 0.0549(5) Uani 1 1 d . . .
H5A H 0.7117 1.0039 0.4533 0.066 Uiso 1 1 calc R . .
C6 C 0.71886(12) 1.0103(2) 0.55067(10) 0.0651(6) Uani 1 1 d . . .
H6A H 0.7715 1.0679 0.5578 0.078 Uiso 1 1 calc R . .
C7 C 0.67769(12) 0.9653(2) 0.60240(10) 0.0663(6) Uani 1 1 d . . .
H7A H 0.7015 0.9950 0.6443 0.080 Uiso 1 1 calc R . .
C8 C 0.60200(11) 0.8771(2) 0.59276(8) 0.0544(5) Uani 1 1 d . . .
H8A H 0.5746 0.8460 0.6283 0.065 Uiso 1 1 calc R . .
C9 C 0.56542(10) 0.83324(18) 0.53057(8) 0.0440(4) Uani 1 1 d . . .
C10 C 0.48757(9) 0.73811(18) 0.51993(7) 0.0408(4) Uani 1 1 d . . .
H10A H 0.4619 0.7051 0.5560 0.049 Uiso 1 1 calc R . .
C11 C 0.44943(9) 0.69371(17) 0.46148(7) 0.0354(4) Uani 1 1 d . . .
N1 N 0.48766(7) 0.74701(14) 0.40741(6) 0.0352(3) Uani 1 1 d . . .
C12 C 0.45578(9) 0.73611(18) 0.34230(7) 0.0372(4) Uani 1 1 d . . .
C13 C 0.59999(12) 0.8505(3) 0.18670(10) 0.0771(7) Uani 1 1 d . . .
H13A H 0.5924 0.8619 0.1402 0.116 Uiso 1 1 calc R . .
H13B H 0.6304 0.7518 0.1986 0.116 Uiso 1 1 calc R . .
H13C H 0.6341 0.9389 0.2062 0.116 Uiso 1 1 calc R . .
C14 C 0.42768(12) 1.0325(2) 0.19281(10) 0.0692(6) Uani 1 1 d . . .
H14A H 0.4199 1.0441 0.1463 0.104 Uiso 1 1 calc R . .
H14B H 0.4596 1.1233 0.2124 0.104 Uiso 1 1 calc R . .
H14C H 0.3708 1.0264 0.2078 0.104 Uiso 1 1 calc R . .
C15 C 0.42911(15) 0.6768(3) 0.17501(9) 0.0774(7) Uani 1 1 d . . .
H15A H 0.4225 0.6920 0.1287 0.116 Uiso 1 1 calc R . .
H15B H 0.3717 0.6698 0.1891 0.116 Uiso 1 1 calc R . .
H15C H 0.4613 0.5794 0.1861 0.116 Uiso 1 1 calc R . .
C16 C 0.64077(11) 1.0047(2) 0.33372(9) 0.0597(5) Uani 1 1 d . . .
C17 C 0.6508(3) 1.2517(6) 0.2663(2) 0.0910(17) Uani 0.477(2) 1 d P A 1
H17A H 0.7126 1.2206 0.2733 0.109 Uiso 0.477(2) 1 calc PR A 1
H17B H 0.6327 1.2643 0.2199 0.109 Uiso 0.477(2) 1 calc PR A 1
C18 C 0.6378(4) 1.4032(7) 0.3006(3) 0.103(2) Uani 0.477(2) 1 d P A 1
H18A H 0.6735 1.4858 0.2851 0.155 Uiso 0.477(2) 1 calc PR A 1
H18B H 0.6548 1.3885 0.3465 0.155 Uiso 0.477(2) 1 calc PR A 1
H18C H 0.5766 1.4337 0.2926 0.155 Uiso 0.477(2) 1 calc PR A 1
C17' C 0.6702(2) 1.2536(5) 0.2975(2) 0.0615(12) Uani 0.523(2) 1 d P A 2
H17C H 0.7045 1.2085 0.2657 0.074 Uiso 0.523(2) 1 calc PR A 2
H17D H 0.7106 1.2869 0.3353 0.074 Uiso 0.523(2) 1 calc PR A 2
C18' C 0.6157(3) 1.3973(5) 0.2683(3) 0.0954(18) Uani 0.523(2) 1 d P A 2
H18D H 0.6547 1.4782 0.2555 0.143 Uiso 0.523(2) 1 calc PR A 2
H18E H 0.5820 1.4407 0.3002 0.143 Uiso 0.523(2) 1 calc PR A 2
H18F H 0.5761 1.3627 0.2309 0.143 Uiso 0.523(2) 1 calc PR A 2
C19 C 0.36752(9) 0.59565(18) 0.44901(7) 0.0379(4) Uani 1 1 d . . .
H19A H 0.3810 0.4992 0.4261 0.046 Uiso 1 1 calc R . .
H19B H 0.3240 0.6557 0.4203 0.046 Uiso 1 1 calc R . .
C20 C 0.32629(10) 0.54676(19) 0.50823(7) 0.0431(4) Uani 1 1 d . . .
H20A H 0.3679 0.4819 0.5366 0.052 Uiso 1 1 calc R . .
H20B H 0.3130 0.6418 0.5321 0.052 Uiso 1 1 calc R . .
C21 C 0.24262(10) 0.4527(2) 0.48903(8) 0.0499(5) Uani 1 1 d . . .
H21A H 0.2012 0.5197 0.4615 0.060 Uiso 1 1 calc R . .
H21B H 0.2563 0.3610 0.4634 0.060 Uiso 1 1 calc R . .
C22 C 0.19841(11) 0.3938(2) 0.54487(9) 0.0640(5) Uani 1 1 d . . .
H22A H 0.1874 0.4844 0.5720 0.077 Uiso 1 1 calc R . .
H22B H 0.2381 0.3211 0.5710 0.077 Uiso 1 1 calc R . .
C23 C 0.11178(14) 0.3083(3) 0.52338(11) 0.0893(7) Uani 1 1 d . C .
H23A H 0.0740 0.3801 0.4952 0.107 Uiso 1 1 calc R . .
H23B H 0.1240 0.2162 0.4974 0.107 Uiso 1 1 calc R . .
C24 C 0.06308(16) 0.2537(4) 0.57371(15) 0.1244(10) Uani 1 1 d DU . .
H24A H 0.0562 0.3442 0.6020 0.149 Uiso 1 1 calc R B 1
H24B H 0.0992 0.1748 0.5994 0.149 Uiso 1 1 calc R B 1
C25 C -0.0262(4) 0.1817(9) 0.5548(4) 0.100(3) Uani 0.324(9) 1 d PDU C 1
H25A H -0.0397 0.1104 0.5885 0.151 Uiso 0.324(9) 1 calc PR C 1
H25B H -0.0267 0.1230 0.5149 0.151 Uiso 0.324(9) 1 calc PR C 1
H25C H -0.0698 0.2654 0.5488 0.151 Uiso 0.324(9) 1 calc PR C 1
C25' C -0.0311(3) 0.2061(7) 0.5409(4) 0.178(3) Uani 0.676(9) 1 d PDU C 2
H25D H -0.0656 0.1700 0.5736 0.267 Uiso 0.676(9) 1 calc PR C 2
H25E H -0.0265 0.1214 0.5102 0.267 Uiso 0.676(9) 1 calc PR C 2
H25F H -0.0592 0.2976 0.5188 0.267 Uiso 0.676(9) 1 calc PR C 2
C27 C 0.37896(10) 0.64034(18) 0.31395(7) 0.0387(4) Uani 1 1 d . . .
C28 C 0.32624(12) 0.3868(2) 0.28067(9) 0.0600(5) Uani 1 1 d . . .
H28A H 0.3455 0.2772 0.2806 0.090 Uiso 1 1 calc R . .
H28B H 0.3090 0.4220 0.2367 0.090 Uiso 1 1 calc R . .
H28C H 0.2767 0.3954 0.3046 0.090 Uiso 1 1 calc R . .

loop_
_atom_site_aniso_label
_atom_site_aniso_U_11
_atom_site_aniso_U_22
_atom_site_aniso_U_33
_atom_site_aniso_U_23
_atom_site_aniso_U_13
_atom_site_aniso_U_12
Si1 0.0488(3) 0.0653(3) 0.0473(3) 0.0127(2) 0.0097(2) 0.0014(2)
O1 0.0369(7) 0.1301(13) 0.1287(12) 0.0474(10) 0.0083(7) -0.0129(8)
O2 0.0584(16) 0.0563(16) 0.0794(19) 0.0151(15) 0.0136(14) -0.0263(13)
O2' 0.0333(13) 0.0515(16) 0.0859(19) 0.0202(14) 0.0075(12) -0.0052(11)
O3 0.0415(6) 0.0405(6) 0.0464(6) -0.0028(5) -0.0062(5) -0.0015(5)
O4 0.0422(6) 0.0547(7) 0.0762(8) 0.0053(6) -0.0184(6) 0.0037(6)
C1 0.0349(8) 0.0459(9) 0.0500(9) 0.0063(8) 0.0048(7) -0.0021(7)
C2 0.0332(8) 0.0445(9) 0.0588(10) 0.0066(8) 0.0035(7) -0.0019(7)
C3 0.0293(7) 0.0339(8) 0.0542(9) 0.0016(7) -0.0004(7) -0.0004(7)
C4 0.0337(8) 0.0325(8) 0.0590(10) -0.0006(8) -0.0073(7) 0.0040(7)
C5 0.0426(9) 0.0386(9) 0.0783(12) -0.0022(9) -0.0108(9) -0.0011(8)
C6 0.0471(10) 0.0440(10) 0.0961(14) -0.0123(10) -0.0207(10) 0.0009(9)
C7 0.0596(11) 0.0553(11) 0.0738(12) -0.0216(10) -0.0280(10) 0.0124(9)
C8 0.0522(10) 0.0527(10) 0.0525(10) -0.0095(9) -0.0145(8) 0.0125(8)
C9 0.0404(8) 0.0372(9) 0.0504(9) -0.0046(8) -0.0089(7) 0.0090(7)
C10 0.0404(8) 0.0386(9) 0.0414(8) -0.0004(7) -0.0016(7) 0.0065(7)
C11 0.0335(7) 0.0307(8) 0.0409(8) 0.0042(7) 0.0006(6) 0.0046(6)
N1 0.0299(6) 0.0335(7) 0.0403(6) 0.0022(6) -0.0024(5) 0.0002(5)
C12 0.0342(7) 0.0362(8) 0.0396(8) 0.0032(7) -0.0009(6) 0.0001(7)
C13 0.0623(11) 0.0971(16) 0.0766(13) 0.0256(12) 0.0267(10) 0.0166(11)
C14 0.0520(10) 0.0810(14) 0.0740(12) 0.0172(11) 0.0060(9) 0.0041(10)
C15 0.0972(15) 0.0898(15) 0.0449(10) 0.0012(11) 0.0081(10) -0.0096(13)
C16 0.0422(9) 0.0664(12) 0.0705(12) 0.0072(10) 0.0072(8) -0.0090(9)
C17 0.094(3) 0.097(3) 0.082(3) 0.028(3) 0.011(3) -0.050(3)
C18 0.108(4) 0.093(4) 0.110(4) 0.026(3) 0.020(3) -0.042(3)
C17' 0.049(2) 0.048(2) 0.091(3) 0.033(2) 0.0201(19) -0.0066(17)
C18' 0.087(3) 0.051(2) 0.155(5) 0.053(3) 0.039(3) 0.014(2)
C19 0.0360(8) 0.0358(8) 0.0412(8) 0.0018(7) 0.0022(6) 0.0016(7)
C20 0.0451(8) 0.0405(9) 0.0441(8) -0.0012(7) 0.0078(7) 0.0013(7)
C21 0.0438(9) 0.0490(10) 0.0579(10) -0.0016(8) 0.0108(8) 0.0003(8)
C22 0.0601(10) 0.0631(12) 0.0754(12) -0.0139(10) 0.0332(9) -0.0142(9)
C23 0.0918(13) 0.0829(14) 0.1046(15) -0.0293(12) 0.0548(11) -0.0362(12)
C24 0.1078(16) 0.124(2) 0.156(2) -0.0361(19) 0.0709(15) -0.0410(16)
C25 0.115(4) 0.080(5) 0.125(5) -0.015(4) 0.085(4) -0.057(4)
C25' 0.071(3) 0.131(4) 0.341(8) -0.123(5) 0.059(3) -0.036(3)
C27 0.0385(8) 0.0402(9) 0.0359(8) 0.0054(7) -0.0009(7) 0.0001(7)
C28 0.0645(11) 0.0511(10) 0.0575(10) -0.0059(9) -0.0169(9) -0.0146(9)

loop_
_atom_type_symbol
_atom_type_description
_atom_type_scat_dispersion_real
_atom_type_scat_dispersion_imag
_atom_type_scat_source
C C 0.0033 0.0016 'International Tables Vol C Tables 4.2.6.8 and 6.1.1.4'
H H 0.0000 0.0000 'International Tables Vol C Tables 4.2.6.8 and 6.1.1.4'
N N 0.0061 0.0033 'International Tables Vol C Tables 4.2.6.8 and 6.1.1.4'
O O 0.0106 0.0060 'International Tables Vol C Tables 4.2.6.8 and 6.1.1.4'
Si Si 0.0817 0.0704 'International Tables Vol C Tables 4.2.6.8 and 6.1.1.4'

loop_
_geom_angle_atom_site_label_1
_geom_angle_atom_site_label_2
_geom_angle_atom_site_label_3
_geom_angle
C14 Si1 C15 108.39(10)
C14 Si1 C13 111.63(9)
C15 Si1 C13 106.47(10)
C14 Si1 C1 109.44(8)
C15 Si1 C1 111.65(8)
C13 Si1 C1 109.26(8)
C16 O2 C17 117.0(3)
C16 O2' C17' 116.5(2)
C27 O3 C28 115.10(12)
C12 C1 C2 105.26(14)
C12 C1 Si1 127.19(12)
C2 C1 Si1 127.51(12)
C3 C2 C1 109.48(14)
C3 C2 C16 126.58(15)
C1 C2 C16 123.84(15)
C2 C3 N1 106.98(13)
C2 C3 C4 134.35(14)
N1 C3 C4 118.47(14)
C5 C4 C9 118.86(15)
C5 C4 C3 122.91(16)
C9 C4 C3 118.21(14)
C6 C5 C4 119.85(18)
C7 C6 C5 120.82(17)
C8 C7 C6 120.18(17)
C7 C8 C9 120.54(18)
C8 C9 C4 119.68(15)
C8 C9 C10 121.12(16)
C4 C9 C10 119.20(14)
C11 C10 C9 123.62(15)
C10 C11 N1 117.66(13)
C10 C11 C19 124.66(14)
N1 C11 C19 117.65(12)
C12 N1 C3 107.48(12)
C12 N1 C11 129.30(12)
C3 N1 C11 122.61(12)
C1 C12 N1 110.78(13)
C1 C12 C27 123.38(13)
N1 C12 C27 125.84(13)
O1 C16 O2' 119.5(2)
O1 C16 O2 125.3(2)
O2' C16 O2 19.37(19)
O1 C16 C2 126.99(18)
O2' C16 C2 112.74(18)
O2 C16 C2 106.97(17)
C18 C17 O2 107.0(4)
O2' C17' C18' 107.1(3)
C11 C19 C20 116.02(12)
C21 C20 C19 110.85(13)
C22 C21 C20 114.77(14)
C21 C22 C23 113.03(16)
C24 C23 C22 116.8(2)
C23 C24 C25 118.6(4)
C23 C24 C25' 107.5(4)
C25 C24 C25' 13.0(5)
O4 C27 O3 123.61(14)
O4 C27 C12 123.77(14)
O3 C27 C12 112.46(12)

loop_
_geom_bond_atom_site_label_1
_geom_bond_atom_site_label_2
_geom_bond_distance
Si1 C14 1.856(2)
Si1 C15 1.866(2)
Si1 C13 1.870(2)
Si1 C1 1.8893(17)
O1 C16 1.197(2)
O2 C16 1.451(3)
O2 C17 1.515(6)
O2' C16 1.262(3)
O2' C17' 1.434(5)
O3 C27 1.3344(19)
O3 C28 1.4562(19)
O4 C27 1.2019(18)
C1 C12 1.374(2)
C1 C2 1.432(2)
C2 C3 1.386(2)
C2 C16 1.484(2)
C3 N1 1.4078(18)
C3 C4 1.452(2)
C4 C5 1.406(2)
C4 C9 1.410(2)
C5 C6 1.388(3)
C6 C7 1.380(3)
C7 C8 1.374(2)
C8 C9 1.399(2)
C9 C10 1.435(2)
C10 C11 1.339(2)
C11 N1 1.4177(19)
C11 C19 1.501(2)
N1 C12 1.3900(18)
C12 C27 1.489(2)
C17 C18 1.491(8)
C17' C18' 1.551(6)
C19 C20 1.524(2)
C20 C21 1.521(2)
C21 C22 1.514(2)
C22 C23 1.531(3)
C23 C24 1.448(3)
C24 C25 1.508(7)
C24 C25' 1.572(5)
